data_1519215
loop_
_publ_author_name
'Threlfall, Terry L'
'Coles, Simon J.'
'Ward, Suzanna C.'
'Hursthouse, Michael B.'

_publ_section_title
;
 N-(1,4-Dihydro-pyrazin-2-yl)-benzenesulfonamide
;
_journal_name_full 'Crystal Structure Report Archive'
_journal_page_first 165
_journal_year 1999
_chemical_formula_sum 'C10 H9 N3 O2 S'
_chemical_formula_weight 235.26
_chemical_name_common Benzenesulfonamidopyrazine
_chemical_name_systematic
; 
 Benzenesulfonamidopyrazine 
;
_space_group_IT_number 2
_symmetry_cell_setting triclinic
_symmetry_space_group_name_Hall '-P 1'
_symmetry_space_group_name_H-M 'P -1'
_atom_sites_solution_hydrogens geom
_atom_sites_solution_primary direct
_atom_sites_solution_secondary difmap
_cell_angle_alpha 92.78(3)
_cell_angle_beta 103.54(3)
_cell_angle_gamma 111.46(3)
_cell_formula_units_Z 2
_cell_length_a 6.0500(10)
_cell_length_b 7.855(2)
_cell_length_c 12.195(2)
_cell_measurement_temperature 150(2)
_cell_measurement_theta_max 24.98
_cell_measurement_theta_min 1.74
_cell_volume 518.6(2)
_computing_cell_refinement 'DENZO & COLLECT'
_computing_data_collection 'DENZO (Otwinowski & Minor, 1997) & COLLECT (Hooft, 1998)'
_computing_data_reduction 'DENZO & COLLECT'
_computing_molecular_graphics 'Platon and Ortep'
_computing_structure_refinement 'SHELXL-97 (Sheldrick, 1997)'
_computing_structure_solution 'SHELXS-97 (Sheldrick, 1997)'
_diffrn_ambient_temperature 150(2)
_diffrn_detector_area_resol_mean 9.091
_diffrn_measured_fraction_theta_full 0.990
_diffrn_measured_fraction_theta_max 0.990
_diffrn_measurement_device_type 'Nonius KappaCCD'
_diffrn_measurement_method '\f and \w scans'
_diffrn_radiation_monochromator graphite
_diffrn_radiation_source 'Nonius FR591 rotating anode'
_diffrn_radiation_type MoK\a
_diffrn_radiation_wavelength 0.71073
_diffrn_reflns_av_R_equivalents 0.0577
_diffrn_reflns_av_sigmaI/netI 0.0699
_diffrn_reflns_limit_h_max 7
_diffrn_reflns_limit_h_min -7
_diffrn_reflns_limit_k_max 9
_diffrn_reflns_limit_k_min -9
_diffrn_reflns_limit_l_max 14
_diffrn_reflns_limit_l_min -13
_diffrn_reflns_number 4818
_diffrn_reflns_theta_full 24.98
_diffrn_reflns_theta_max 24.98
_diffrn_reflns_theta_min 1.74
_exptl_absorpt_coefficient_mu 0.299
_exptl_absorpt_correction_T_max 0.985
_exptl_absorpt_correction_T_min 0.972
_exptl_absorpt_correction_type multi-scan
_exptl_crystal_colour Colourless
_exptl_crystal_density_diffrn 1.507
_exptl_crystal_density_method 'not measured'
_exptl_crystal_description Needles
_exptl_crystal_F_000 244
_exptl_crystal_size_max 0.25
_exptl_crystal_size_mid 0.08
_exptl_crystal_size_min 0.05
_refine_diff_density_max 0.248
_refine_diff_density_min -0.427
_refine_diff_density_rms 0.067
_refine_ls_extinction_method none
_refine_ls_goodness_of_fit_ref 1.073
_refine_ls_hydrogen_treatment mixed
_refine_ls_matrix_type full
_refine_ls_number_parameters 181
_refine_ls_number_reflns 1807
_refine_ls_number_restraints 0
_refine_ls_restrained_S_all 1.073
_refine_ls_R_factor_all 0.0648
_refine_ls_R_factor_gt 0.0433
_refine_ls_shift/su_max 0.000
_refine_ls_shift/su_mean 0.000
_refine_ls_structure_factor_coef Fsqd
_refine_ls_weighting_scheme 'calc w=1/[\s^2^(Fo^2^)+(0.0297P)^2^+0.2258P] where P=(Fo^2^+2Fc^2^)/3'
_refine_ls_wR_factor_gt 0.0956
_refine_ls_wR_factor_ref 0.1060
_reflns_number_gt 1411
_reflns_number_total 1807
_reflns_threshold_expression >2sigma(I)
_cod_data_source_file eCrystal-165.cif
_cod_data_source_block 99scw128
_cod_depositor_comments
;
Citation :
Threlfall, Terry L and Coles, Simon J. and Ward, Suzanna C and 
Hursthouse, Michael B. (1999) 
University of Southampton, Crystal Structure Report Archive. 
(doi:10.5258/ecrystals/165)

More at:
http://ecrystals.chem.soton.ac.uk/165/

The following automatic conversions were performed:

'_symmetry_cell_setting' value 'Triclinic' changed to 'triclinic'
according to the built-in table from CIF Core dictionary named
'cif_core.dic' version 2.4.1 from 2010-06-29.

Automatic conversion script
Id: cif_fix_values 3105 2015-03-04 15:46:00Z robertas 
;
_cod_original_cell_volume 518.58(18)
_cod_original_sg_symbol_H-M P-1
_cod_database_code 1519215

loop_
_symmetry_equiv_pos_as_xyz
'x, y, z'
'-x, -y, -z'

loop_
_atom_site_label
_atom_site_type_symbol
_atom_site_fract_x
_atom_site_fract_y
_atom_site_fract_z
_atom_site_U_iso_or_equiv
_atom_site_adp_type
_atom_site_occupancy
_atom_site_calc_flag
_atom_site_refinement_flags
_atom_site_disorder_assembly
_atom_site_disorder_group
S1 S 0.37872(11) 0.69940(9) 0.76750(6) 0.0235(2) Uani 1 d . . .
O1 O 0.6127(3) 0.6819(3) 0.79516(15) 0.0290(5) Uani 1 d . . .
O2 O 0.1781(3) 0.5726(2) 0.80232(16) 0.0273(5) Uani 1 d . . .
N1 N 0.3030(4) 0.6870(3) 0.62894(18) 0.0234(5) Uani 1 d . . .
N2 N 0.1151(4) 0.7606(3) 0.46150(18) 0.0249(5) Uani 1 d . . .
N3 N -0.2955(4) 0.7263(3) 0.53872(18) 0.0260(5) Uani 1 d . . .
C1 C 0.5044(6) 1.2819(4) 0.9030(3) 0.0394(8) Uani 1 d . . .
C2 C 0.6694(6) 1.2497(4) 0.8524(3) 0.0402(8) Uani 1 d . . .
C3 C 0.6301(5) 1.0715(4) 0.8108(3) 0.0322(7) Uani 1 d . . .
C4 C 0.4230(4) 0.9250(3) 0.8206(2) 0.0222(6) Uani 1 d . . .
C5 C 0.2562(5) 0.9561(4) 0.8715(2) 0.0281(6) Uani 1 d . . .
C6 C 0.2989(6) 1.1362(4) 0.9126(3) 0.0351(7) Uani 1 d . . .
C7 C 0.0996(4) 0.7156(3) 0.5643(2) 0.0210(6) Uani 1 d . . .
C8 C -0.0793(5) 0.7857(4) 0.3973(2) 0.0283(6) Uani 1 d . . .
C9 C -0.2820(5) 0.7720(4) 0.4360(2) 0.0285(7) Uani 1 d . . .
C10 C -0.1078(4) 0.6945(4) 0.6027(2) 0.0250(6) Uani 1 d . . .
H1A H 0.429(6) 0.710(4) 0.598(3) 0.051(10) Uiso 1 d . . .
H1 H 0.528(5) 1.409(5) 0.930(3) 0.050(9) Uiso 1 d . . .
H2 H 0.806(6) 1.346(5) 0.841(3) 0.071(11) Uiso 1 d . . .
H3 H 0.741(5) 1.044(4) 0.772(2) 0.033(8) Uiso 1 d . . .
H5 H 0.123(5) 0.859(4) 0.880(2) 0.031(8) Uiso 1 d . . .
H6 H 0.186(5) 1.163(4) 0.949(3) 0.042(9) Uiso 1 d . . .
H8 H -0.076(5) 0.815(4) 0.322(2) 0.032(8) Uiso 1 d . . .
H9 H -0.416(5) 0.791(4) 0.388(3) 0.039(8) Uiso 1 d . . .
H10 H -0.128(4) 0.653(4) 0.671(2) 0.025(7) Uiso 1 d . . .

loop_
_atom_site_aniso_label
_atom_site_aniso_U_11
_atom_site_aniso_U_22
_atom_site_aniso_U_33
_atom_site_aniso_U_23
_atom_site_aniso_U_13
_atom_site_aniso_U_12
S1 0.0209(4) 0.0285(4) 0.0239(4) 0.0067(3) 0.0065(3) 0.0121(3)
O1 0.0221(10) 0.0419(12) 0.0286(11) 0.0081(9) 0.0051(8) 0.0193(8)
O2 0.0243(9) 0.0276(10) 0.0294(11) 0.0096(8) 0.0093(8) 0.0075(7)
N1 0.0185(11) 0.0340(13) 0.0202(13) 0.0040(10) 0.0059(9) 0.0127(9)
N2 0.0220(11) 0.0294(13) 0.0237(13) 0.0042(10) 0.0068(9) 0.0099(9)
N3 0.0221(12) 0.0335(13) 0.0236(13) 0.0030(10) 0.0041(9) 0.0137(10)
C1 0.058(2) 0.0307(18) 0.0258(17) 0.0034(14) -0.0011(14) 0.0209(15)
C2 0.0464(19) 0.0316(18) 0.0322(18) 0.0104(14) 0.0065(14) 0.0053(14)
C3 0.0300(15) 0.0339(18) 0.0303(17) 0.0084(13) 0.0098(12) 0.0084(12)
C4 0.0201(13) 0.0266(14) 0.0191(14) 0.0076(11) 0.0020(10) 0.0097(10)
C5 0.0247(15) 0.0355(17) 0.0242(16) 0.0051(13) 0.0039(11) 0.0136(13)
C6 0.0413(18) 0.0440(19) 0.0251(16) 0.0012(14) 0.0010(13) 0.0276(15)
C7 0.0171(12) 0.0226(14) 0.0228(15) 0.0007(11) 0.0032(10) 0.0089(10)
C8 0.0275(15) 0.0346(17) 0.0232(16) 0.0063(13) 0.0057(12) 0.0130(12)
C9 0.0245(15) 0.0328(16) 0.0276(16) 0.0030(13) 0.0015(12) 0.0141(12)
C10 0.0222(14) 0.0296(15) 0.0234(16) 0.0032(12) 0.0050(11) 0.0110(11)

loop_
_atom_type_symbol
_atom_type_description
_atom_type_scat_dispersion_real
_atom_type_scat_dispersion_imag
_atom_type_scat_source
C C 0.0033 0.0016 'International Tables Vol C Tables 4.2.6.8 and 6.1.1.4'
H H 0.0000 0.0000 'International Tables Vol C Tables 4.2.6.8 and 6.1.1.4'
N N 0.0061 0.0033 'International Tables Vol C Tables 4.2.6.8 and 6.1.1.4'
O O 0.0106 0.0060 'International Tables Vol C Tables 4.2.6.8 and 6.1.1.4'
S S 0.1246 0.1234 'International Tables Vol C Tables 4.2.6.8 and 6.1.1.4'

loop_
_geom_angle_atom_site_label_1
_geom_angle_atom_site_label_2
_geom_angle_atom_site_label_3
_geom_angle
_geom_angle_site_symmetry_1
_geom_angle_site_symmetry_3
O2 S1 O1 119.45(11) . .
O2 S1 N1 109.76(12) . .
O1 S1 N1 104.62(12) . .
O2 S1 C4 108.05(12) . .
O1 S1 C4 108.73(12) . .
N1 S1 C4 105.36(12) . .
C7 N1 S1 125.13(19) . .
C7 N2 C8 116.1(2) . .
C10 N3 C9 117.8(2) . .
C2 C1 C6 120.3(3) . .
C1 C2 C3 120.1(3) . .
C2 C3 C4 119.5(3) . .
C5 C4 C3 120.8(3) . .
C5 C4 S1 120.8(2) . .
C3 C4 S1 118.4(2) . .
C6 C5 C4 118.9(3) . .
C1 C6 C5 120.5(3) . .
N2 C7 N1 115.0(2) . .
N2 C7 C10 122.2(2) . .
N1 C7 C10 122.8(2) . .
N2 C8 C9 122.3(3) . .
N3 C9 C8 120.9(2) . .
N3 C10 C7 120.6(3) . .

loop_
_geom_bond_atom_site_label_1
_geom_bond_atom_site_label_2
_geom_bond_distance
_geom_bond_site_symmetry_2
S1 O2 1.4296(18) .
S1 O1 1.4351(17) .
S1 N1 1.632(2) .
S1 C4 1.758(3) .
N1 C7 1.397(3) .
N2 C7 1.333(3) .
N2 C8 1.337(3) .
N3 C10 1.331(3) .
N3 C9 1.332(4) .
C1 C2 1.379(5) .
C1 C6 1.382(4) .
C2 C3 1.380(4) .
C3 C4 1.391(4) .
C4 C5 1.387(4) .
C5 C6 1.386(4) .
C7 C10 1.398(4) .
C8 C9 1.385(4) .
